data_8102824
loop_
_publ_author_name
'Ya-Ning Guo'

_publ_contact_author
;
Prof. Ya-Ning Guo
Department of Chemistry and Chemical Engineering, 
Baoji University of Arts and Sciences,
Baoji, Shaanxi  721013
People's Republic of China
;
_publ_section_title
;
 Crystal structure of
 diisothiocyanato-{2-[2-(1-pyridin-2-yl-ethylideneamino)ethylamino]ethanol}zinc(II),
 Zn(NCS)2(C11H17N3O)
;
_journal_issue 4
_journal_name_full 'Zeitschrift f\"ur Kristallographie - New Crystal Structures'
_journal_page_first 679
_journal_volume 225
_journal_year 2010
_chemical_formula_moiety 'C13 H17 N5 O S2 Zn'
_chemical_formula_sum 'C13 H17 N5 O S2 Zn'
_chemical_formula_weight 388.81
_chemical_name_systematic
; 
2-[2-(1-Pyridin-2-yl-ethylideneamino)-ethylamino]-ethanol
Zinc(II)diisothiocyanat, C~13~H~17~N~5~ZnS~2~ 
;
_space_group_IT_number 2
_symmetry_cell_setting triclinic
_symmetry_space_group_name_Hall '-P 1'
_symmetry_space_group_name_H-M 'P -1'
_atom_sites_solution_hydrogens geom
_atom_sites_solution_primary direct
_atom_sites_solution_secondary difmap
_audit_creation_method SHELXL-97
_cell_angle_alpha 74.2560(10)
_cell_angle_beta 75.117(2)
_cell_angle_gamma 71.8380(10)
_cell_formula_units_Z 2
_cell_length_a 8.1430(10)
_cell_length_b 9.1791(12)
_cell_length_c 12.6769(14)
_cell_measurement_reflns_used 2030
_cell_measurement_temperature 298(2)
_cell_measurement_theta_max 24.992
_cell_measurement_theta_min 2.388
_cell_volume 851.04(18)
_computing_cell_refinement 'Bruker SMART'
_computing_data_collection 'Bruker SMART'
_computing_data_reduction 'Bruker SAINT'
_computing_molecular_graphics 'Bruker SHELXTL'
_computing_publication_material 'Bruker SHELXTL'
_computing_structure_refinement 'SHELXL-97 (Sheldrick, 1997)'
_computing_structure_solution 'SHELXS-97 (Sheldrick, 1990)'
_diffrn_ambient_temperature 298(2)
_diffrn_measured_fraction_theta_full 0.985
_diffrn_measured_fraction_theta_max 0.985
_diffrn_measurement_device_type 'CCD area detector'
_diffrn_measurement_method 'phi and omega scans'
_diffrn_radiation_monochromator graphite
_diffrn_radiation_source 'fine-focus sealed tube'
_diffrn_radiation_type MoK\a
_diffrn_radiation_wavelength 0.71073
_diffrn_reflns_av_R_equivalents 0.0153
_diffrn_reflns_av_sigmaI/netI 0.0336
_diffrn_reflns_limit_h_max 5
_diffrn_reflns_limit_h_min -9
_diffrn_reflns_limit_k_max 10
_diffrn_reflns_limit_k_min -10
_diffrn_reflns_limit_l_max 15
_diffrn_reflns_limit_l_min -15
_diffrn_reflns_number 4438
_diffrn_reflns_theta_full 25.01
_diffrn_reflns_theta_max 25.01
_diffrn_reflns_theta_min 1.70
_exptl_absorpt_coefficient_mu 1.695
_exptl_absorpt_correction_T_max 0.8488
_exptl_absorpt_correction_T_min 0.6669
_exptl_absorpt_correction_type multi-scan
_exptl_absorpt_process_details sadabs
_exptl_crystal_colour yellow
_exptl_crystal_density_diffrn 1.517
_exptl_crystal_density_method 'not measured'
_exptl_crystal_description block
_exptl_crystal_F_000 400
_exptl_crystal_size_max 0.26
_exptl_crystal_size_mid 0.17
_exptl_crystal_size_min 0.10
_refine_diff_density_max 0.296
_refine_diff_density_min -0.256
_refine_diff_density_rms 0.054
_refine_ls_extinction_method none
_refine_ls_goodness_of_fit_ref 1.045
_refine_ls_hydrogen_treatment constr
_refine_ls_matrix_type full
_refine_ls_number_parameters 199
_refine_ls_number_reflns 2940
_refine_ls_number_restraints 0
_refine_ls_restrained_S_all 1.045
_refine_ls_R_factor_all 0.0448
_refine_ls_R_factor_gt 0.0309
_refine_ls_shift/su_max 0.000
_refine_ls_shift/su_mean 0.000
_refine_ls_structure_factor_coef Fsqd
_refine_ls_weighting_details 'calc w=1/[\s^2^(Fo^2^)+(0.0363P)^2^+0.1683P] where P=(Fo^2^+2Fc^2^)/3'
_refine_ls_weighting_scheme calc
_refine_ls_wR_factor_gt 0.0694
_refine_ls_wR_factor_ref 0.0773
_reflns_number_gt 2352
_reflns_number_total 2940
_reflns_threshold_expression >2sigma(I)
_cod_data_source_file 1267-3150.cff
_cod_data_source_block I
_cod_depositor_comments
;
The following automatic conversions were performed:
'_symmetry_cell_setting' value 'Triclinic' changed to 'triclinic'
according to '/home/saulius/struct/CIF-dictionaries/cif_core.dic'
dictionary named 'cif_core.dic' version 2.4.1 from 2010-06-29.

Automatic conversion script
Id: cif_fix_enum 1555 2011-01-17 13:19:09Z saulius 
;
_cod_original_sg_symbol_H-M P-1
_cod_database_code 8102824

loop_
_symmetry_equiv_pos_as_xyz
'x, y, z'
'-x, -y, -z'

loop_
_atom_site_label
_atom_site_type_symbol
_atom_site_fract_x
_atom_site_fract_y
_atom_site_fract_z
_atom_site_U_iso_or_equiv
_atom_site_adp_type
_atom_site_occupancy
_atom_site_symmetry_multiplicity
_atom_site_calc_flag
_atom_site_refinement_flags
_atom_site_disorder_assembly
_atom_site_disorder_group
Zn1 Zn 0.73180(4) 0.17703(4) 0.24433(3) 0.03850(12) Uani 1 1 d . . .
S1 S 1.06992(12) -0.26453(10) 0.46032(8) 0.0622(3) Uani 1 1 d . . .
S2 S 0.69233(13) 0.23462(11) -0.12599(6) 0.0617(3) Uani 1 1 d . . .
N1 N 0.4698(3) 0.2001(2) 0.34433(18) 0.0389(6) Uani 1 1 d . . .
H1 H 0.4807 0.1507 0.4158 0.047 Uiso 1 1 calc R . .
N2 N 0.6924(3) 0.3915(3) 0.28575(19) 0.0416(6) Uani 1 1 d . . .
N3 N 0.9673(3) 0.2593(3) 0.1547(2) 0.0448(6) Uani 1 1 d . . .
N4 N 0.8621(3) -0.0183(3) 0.3314(2) 0.0540(7) Uani 1 1 d . . .
N5 N 0.6822(4) 0.1667(3) 0.1017(2) 0.0568(7) Uani 1 1 d . . .
O1 O 0.4149(3) -0.1216(2) 0.43327(17) 0.0597(6) Uani 1 1 d . . .
H1A H 0.3126 -0.1201 0.4632 0.089 Uiso 1 1 calc R . .
C1 C 0.4213(4) -0.0391(3) 0.3204(2) 0.0490(8) Uani 1 1 d . . .
H1B H 0.3518 -0.0748 0.2858 0.059 Uiso 1 1 calc R . .
H1C H 0.5420 -0.0632 0.2804 0.059 Uiso 1 1 calc R . .
C2 C 0.3539(4) 0.1336(3) 0.3101(2) 0.0462(7) Uani 1 1 d . . .
H2A H 0.3433 0.1826 0.2332 0.055 Uiso 1 1 calc R . .
H2B H 0.2376 0.1571 0.3560 0.055 Uiso 1 1 calc R . .
C3 C 0.3941(4) 0.3687(3) 0.3425(3) 0.0497(8) Uani 1 1 d . . .
H3A H 0.2895 0.3836 0.4002 0.060 Uiso 1 1 calc R . .
H3B H 0.3601 0.4217 0.2710 0.060 Uiso 1 1 calc R . .
C4 C 0.5264(4) 0.4393(3) 0.3616(2) 0.0514(8) Uani 1 1 d . . .
H4A H 0.4843 0.5527 0.3472 0.062 Uiso 1 1 calc R . .
H4B H 0.5432 0.4025 0.4384 0.062 Uiso 1 1 calc R . .
C5 C 0.8120(5) 0.6034(4) 0.2934(3) 0.0709(10) Uani 1 1 d . . .
H5A H 0.7108 0.6265 0.3508 0.106 Uiso 1 1 calc R . .
H5B H 0.8077 0.6913 0.2315 0.106 Uiso 1 1 calc R . .
H5C H 0.9169 0.5829 0.3222 0.106 Uiso 1 1 calc R . .
C6 C 0.8132(4) 0.4628(3) 0.2557(2) 0.0439(7) Uani 1 1 d . . .
C7 C 0.9690(4) 0.3946(3) 0.1741(2) 0.0442(7) Uani 1 1 d . . .
C8 C 1.1021(4) 0.4664(4) 0.1195(3) 0.0554(9) Uani 1 1 d . . .
H8 H 1.1024 0.5599 0.1346 0.067 Uiso 1 1 calc R . .
C9 C 1.2350(4) 0.3969(4) 0.0420(3) 0.0623(10) Uani 1 1 d . . .
H9 H 1.3249 0.4443 0.0032 0.075 Uiso 1 1 calc R . .
C10 C 1.2334(4) 0.2575(4) 0.0226(3) 0.0606(9) Uani 1 1 d . . .
H10 H 1.3223 0.2082 -0.0287 0.073 Uiso 1 1 calc R . .
C11 C 1.0965(4) 0.1922(4) 0.0812(3) 0.0536(8) Uani 1 1 d . . .
H11 H 1.0947 0.0975 0.0686 0.064 Uiso 1 1 calc R . .
C12 C 0.9492(4) -0.1188(3) 0.3842(2) 0.0412(7) Uani 1 1 d . . .
C13 C 0.6855(4) 0.1948(3) 0.0072(2) 0.0416(7) Uani 1 1 d . . .

loop_
_atom_site_aniso_label
_atom_site_aniso_U_11
_atom_site_aniso_U_22
_atom_site_aniso_U_33
_atom_site_aniso_U_23
_atom_site_aniso_U_13
_atom_site_aniso_U_12
Zn1 0.0447(2) 0.03252(19) 0.0380(2) -0.00682(13) -0.01299(15) -0.00590(14)
S1 0.0537(5) 0.0521(5) 0.0698(6) 0.0100(4) -0.0251(4) -0.0072(4)
S2 0.0878(7) 0.0674(6) 0.0373(4) -0.0096(4) -0.0117(4) -0.0316(5)
N1 0.0463(14) 0.0353(12) 0.0310(12) -0.0028(10) -0.0115(11) -0.0049(11)
N2 0.0520(15) 0.0335(13) 0.0404(13) -0.0078(10) -0.0168(12) -0.0059(12)
N3 0.0456(15) 0.0392(14) 0.0493(14) -0.0047(11) -0.0140(12) -0.0105(12)
N4 0.0508(16) 0.0404(15) 0.0605(17) 0.0008(13) -0.0167(14) -0.0022(13)
N5 0.0561(17) 0.080(2) 0.0397(15) -0.0158(13) -0.0097(13) -0.0219(15)
O1 0.0666(15) 0.0636(14) 0.0507(13) 0.0088(11) -0.0247(11) -0.0263(12)
C1 0.060(2) 0.0524(19) 0.0421(17) -0.0081(14) -0.0169(15) -0.0211(16)
C2 0.0437(17) 0.0558(19) 0.0372(15) -0.0028(13) -0.0150(14) -0.0104(15)
C3 0.0501(19) 0.0403(17) 0.0493(18) -0.0093(14) -0.0070(15) -0.0006(14)
C4 0.070(2) 0.0377(16) 0.0410(16) -0.0116(13) -0.0099(16) -0.0034(15)
C5 0.095(3) 0.048(2) 0.085(3) -0.0202(18) -0.031(2) -0.024(2)
C6 0.060(2) 0.0306(15) 0.0455(17) -0.0022(13) -0.0288(15) -0.0070(14)
C7 0.0503(18) 0.0356(16) 0.0489(17) 0.0034(13) -0.0273(15) -0.0105(14)
C8 0.057(2) 0.0483(19) 0.066(2) 0.0065(16) -0.0350(19) -0.0174(17)
C9 0.046(2) 0.072(2) 0.066(2) 0.0145(19) -0.0264(18) -0.0223(18)
C10 0.0440(19) 0.072(2) 0.057(2) -0.0032(18) -0.0147(17) -0.0080(18)
C11 0.0477(19) 0.0512(19) 0.060(2) -0.0100(16) -0.0134(17) -0.0082(16)
C12 0.0389(16) 0.0392(16) 0.0448(16) -0.0099(13) -0.0043(14) -0.0111(14)
C13 0.0372(16) 0.0431(16) 0.0493(18) -0.0151(14) -0.0066(14) -0.0138(13)

loop_
_atom_type_symbol
_atom_type_description
_atom_type_scat_dispersion_real
_atom_type_scat_dispersion_imag
_atom_type_scat_source
C C 0.0033 0.0016 'International Tables Vol C Tables 4.2.6.8 and 6.1.1.4'
H H 0.0000 0.0000 'International Tables Vol C Tables 4.2.6.8 and 6.1.1.4'
N N 0.0061 0.0033 'International Tables Vol C Tables 4.2.6.8 and 6.1.1.4'
O O 0.0106 0.0060 'International Tables Vol C Tables 4.2.6.8 and 6.1.1.4'
Zn Zn 0.2839 1.4301 'International Tables Vol C Tables 4.2.6.8 and 6.1.1.4'
S S 0.1246 0.1234 'International Tables Vol C Tables 4.2.6.8 and 6.1.1.4'

loop_
_geom_angle_atom_site_label_1
_geom_angle_atom_site_label_2
_geom_angle_atom_site_label_3
_geom_angle
_geom_angle_site_symmetry_1
_geom_angle_site_symmetry_3
_geom_angle_publ_flag
N4 Zn1 N5 117.63(11) . . ?
N4 Zn1 N2 120.29(10) . . ?
N5 Zn1 N2 121.04(10) . . ?
N4 Zn1 N1 100.73(9) . . ?
N5 Zn1 N1 99.28(10) . . ?
N2 Zn1 N1 80.37(9) . . ?
N4 Zn1 N3 95.03(10) . . ?
N5 Zn1 N3 90.77(10) . . ?
N2 Zn1 N3 74.46(9) . . ?
N1 Zn1 N3 154.58(9) . . ?
C2 N1 C3 111.5(2) . . ?
C2 N1 Zn1 115.55(16) . . ?
C3 N1 Zn1 106.19(17) . . ?
C2 N1 H1 107.8 . . ?
C3 N1 H1 107.8 . . ?
Zn1 N1 H1 107.8 . . ?
C6 N2 C4 124.4(2) . . ?
C6 N2 Zn1 121.0(2) . . ?
C4 N2 Zn1 114.14(19) . . ?
C11 N3 C7 119.4(3) . . ?
C11 N3 Zn1 126.1(2) . . ?
C7 N3 Zn1 114.4(2) . . ?
C12 N4 Zn1 170.8(3) . . ?
C13 N5 Zn1 157.9(3) . . ?
C1 O1 H1A 109.5 . . ?
O1 C1 C2 112.6(2) . . ?
O1 C1 H1B 109.1 . . ?
C2 C1 H1B 109.1 . . ?
O1 C1 H1C 109.1 . . ?
C2 C1 H1C 109.1 . . ?
H1B C1 H1C 107.8 . . ?
N1 C2 C1 112.2(2) . . ?
N1 C2 H2A 109.2 . . ?
C1 C2 H2A 109.2 . . ?
N1 C2 H2B 109.2 . . ?
C1 C2 H2B 109.2 . . ?
H2A C2 H2B 107.9 . . ?
N1 C3 C4 110.5(2) . . ?
N1 C3 H3A 109.6 . . ?
C4 C3 H3A 109.6 . . ?
N1 C3 H3B 109.6 . . ?
C4 C3 H3B 109.6 . . ?
H3A C3 H3B 108.1 . . ?
N2 C4 C3 108.0(2) . . ?
N2 C4 H4A 110.1 . . ?
C3 C4 H4A 110.1 . . ?
N2 C4 H4B 110.1 . . ?
C3 C4 H4B 110.1 . . ?
H4A C4 H4B 108.4 . . ?
C6 C5 H5A 109.5 . . ?
C6 C5 H5B 109.5 . . ?
H5A C5 H5B 109.5 . . ?
C6 C5 H5C 109.5 . . ?
H5A C5 H5C 109.5 . . ?
H5B C5 H5C 109.5 . . ?
N2 C6 C5 126.3(3) . . ?
N2 C6 C7 114.6(3) . . ?
C5 C6 C7 119.1(3) . . ?
N3 C7 C8 121.5(3) . . ?
N3 C7 C6 114.8(3) . . ?
C8 C7 C6 123.7(3) . . ?
C7 C8 C9 118.8(3) . . ?
C7 C8 H8 120.6 . . ?
C9 C8 H8 120.6 . . ?
C10 C9 C8 119.5(3) . . ?
C10 C9 H9 120.2 . . ?
C8 C9 H9 120.2 . . ?
C9 C10 C11 118.3(3) . . ?
C9 C10 H10 120.9 . . ?
C11 C10 H10 120.9 . . ?
N3 C11 C10 122.5(3) . . ?
N3 C11 H11 118.7 . . ?
C10 C11 H11 118.7 . . ?
N4 C12 S1 178.6(3) . . ?
N5 C13 S2 179.3(3) . . ?

loop_
_geom_bond_atom_site_label_1
_geom_bond_atom_site_label_2
_geom_bond_distance
_geom_bond_site_symmetry_2
_geom_bond_publ_flag
Zn1 N4 1.975(2) . ?
Zn1 N5 1.983(3) . ?
Zn1 N2 2.082(2) . ?
Zn1 N1 2.163(2) . ?
Zn1 N3 2.204(2) . ?
S1 C12 1.629(3) . ?
S2 C13 1.618(3) . ?
N1 C2 1.472(4) . ?
N1 C3 1.473(3) . ?
N1 H1 0.9100 . ?
N2 C6 1.271(4) . ?
N2 C4 1.462(4) . ?
N3 C11 1.327(4) . ?
N3 C7 1.334(4) . ?
N4 C12 1.142(3) . ?
N5 C13 1.150(3) . ?
O1 C1 1.422(3) . ?
O1 H1A 0.8200 . ?
C1 C2 1.488(4) . ?
C1 H1B 0.9700 . ?
C1 H1C 0.9700 . ?
C2 H2A 0.9700 . ?
C2 H2B 0.9700 . ?
C3 C4 1.514(4) . ?
C3 H3A 0.9700 . ?
C3 H3B 0.9700 . ?
C4 H4A 0.9700 . ?
C4 H4B 0.9700 . ?
C5 C6 1.490(4) . ?
C5 H5A 0.9600 . ?
C5 H5B 0.9600 . ?
C5 H5C 0.9600 . ?
C6 C7 1.501(4) . ?
C7 C8 1.379(4) . ?
C8 C9 1.381(5) . ?
C8 H8 0.9300 . ?
C9 C10 1.372(5) . ?
C9 H9 0.9300 . ?
C10 C11 1.379(5) . ?
C10 H10 0.9300 . ?
C11 H11 0.9300 . ?

loop_
_geom_torsion_atom_site_label_1
_geom_torsion_atom_site_label_2
_geom_torsion_atom_site_label_3
_geom_torsion_atom_site_label_4
_geom_torsion
_geom_torsion_site_symmetry_1
_geom_torsion_site_symmetry_2
_geom_torsion_site_symmetry_3
_geom_torsion_site_symmetry_4
_geom_torsion_publ_flag
N4 Zn1 N1 C2 -94.10(19) . . . . ?
N5 Zn1 N1 C2 26.51(19) . . . . ?
N2 Zn1 N1 C2 146.66(18) . . . . ?
N3 Zn1 N1 C2 138.6(2) . . . . ?
N4 Zn1 N1 C3 141.68(18) . . . . ?
N5 Zn1 N1 C3 -97.71(19) . . . . ?
N2 Zn1 N1 C3 22.44(17) . . . . ?
N3 Zn1 N1 C3 14.3(3) . . . . ?
N4 Zn1 N2 C6 79.9(2) . . . . ?
N5 Zn1 N2 C6 -88.1(2) . . . . ?
N1 Zn1 N2 C6 176.8(2) . . . . ?
N3 Zn1 N2 C6 -6.8(2) . . . . ?
N4 Zn1 N2 C4 -93.1(2) . . . . ?
N5 Zn1 N2 C4 98.9(2) . . . . ?
N1 Zn1 N2 C4 3.81(18) . . . . ?
N3 Zn1 N2 C4 -179.8(2) . . . . ?
N4 Zn1 N3 C11 66.3(2) . . . . ?
N5 Zn1 N3 C11 -51.6(2) . . . . ?
N2 Zn1 N3 C11 -173.7(3) . . . . ?
N1 Zn1 N3 C11 -165.4(2) . . . . ?
N4 Zn1 N3 C7 -117.9(2) . . . . ?
N5 Zn1 N3 C7 124.2(2) . . . . ?
N2 Zn1 N3 C7 2.14(18) . . . . ?
N1 Zn1 N3 C7 10.4(3) . . . . ?
N5 Zn1 N4 C12 139.1(16) . . . . ?
N2 Zn1 N4 C12 -29.3(16) . . . . ?
N1 Zn1 N4 C12 -114.3(16) . . . . ?
N3 Zn1 N4 C12 45.6(16) . . . . ?
N4 Zn1 N5 C13 -119.1(7) . . . . ?
N2 Zn1 N5 C13 49.2(7) . . . . ?
N1 Zn1 N5 C13 133.5(7) . . . . ?
N3 Zn1 N5 C13 -23.0(7) . . . . ?
C3 N1 C2 C1 -175.3(2) . . . . ?
Zn1 N1 C2 C1 63.3(3) . . . . ?
O1 C1 C2 N1 68.0(3) . . . . ?
C2 N1 C3 C4 -171.8(2) . . . . ?
Zn1 N1 C3 C4 -45.1(3) . . . . ?
C6 N2 C4 C3 158.6(3) . . . . ?
Zn1 N2 C4 C3 -28.8(3) . . . . ?
N1 C3 C4 N2 49.5(3) . . . . ?
C4 N2 C6 C5 1.8(5) . . . . ?
Zn1 N2 C6 C5 -170.4(2) . . . . ?
C4 N2 C6 C7 -178.0(2) . . . . ?
Zn1 N2 C6 C7 9.8(3) . . . . ?
C11 N3 C7 C8 -0.1(4) . . . . ?
Zn1 N3 C7 C8 -176.2(2) . . . . ?
C11 N3 C7 C6 177.9(2) . . . . ?
Zn1 N3 C7 C6 1.8(3) . . . . ?
N2 C6 C7 N3 -7.3(4) . . . . ?
C5 C6 C7 N3 172.9(3) . . . . ?
N2 C6 C7 C8 170.6(3) . . . . ?
C5 C6 C7 C8 -9.2(4) . . . . ?
N3 C7 C8 C9 0.9(4) . . . . ?
C6 C7 C8 C9 -176.9(3) . . . . ?
C7 C8 C9 C10 -1.2(4) . . . . ?
C8 C9 C10 C11 0.7(5) . . . . ?
C7 N3 C11 C10 -0.5(4) . . . . ?
Zn1 N3 C11 C10 175.2(2) . . . . ?
C9 C10 C11 N3 0.2(5) . . . . ?
Zn1 N4 C12 S1 157(11) . . . . ?
Zn1 N5 C13 S2 29(27) . . . . ?
